data_4128222
loop_
_publ_author_name
'Gao, Yanshan'
'Christianson, Matthew D.'
'Wang, Yang'
'Chen, Jiazhen'
'Marshall, Steve'
'Klosin, Jerzy'
'Lohr, Tracy L.'
'Marks, Tobin J.'

_publ_section_title
;
 Unexpected Precatalyst \s-Ligand Effects in Phenoxyimine Zr-Catalyzed
 Ethylene/1-Octene Copolymerizations.
;
_journal_issue 19
_journal_name_full 'Journal of the American Chemical Society'
_journal_page_first 7822
_journal_page_last 7830
_journal_paper_doi 10.1021/jacs.9b01445
_journal_volume 141
_journal_year 2019
_chemical_formula_moiety 'C25 H48 N4 O Zr'
_chemical_formula_sum 'C25 H48 N4 O Zr'
_chemical_formula_weight 511.89
_space_group_crystal_system triclinic
_space_group_IT_number 2
_space_group_name_Hall '-P 1'
_space_group_name_H-M_alt 'P -1'
_symmetry_space_group_name_Hall '-P 1'
_symmetry_space_group_name_H-M 'P -1'
_atom_sites_solution_hydrogens geom
_audit_creation_date 2019-02-06
_audit_creation_method
;
Olex2 1.2
(compiled 2018.05.29 svn.r3508 for OlexSys, GUI svn.r5506)
;
_cell_angle_alpha 103.64(3)
_cell_angle_beta 98.59(3)
_cell_angle_gamma 105.65(3)
_cell_formula_units_Z 2
_cell_length_a 9.5295(19)
_cell_length_b 12.293(3)
_cell_length_c 13.196(3)
_cell_measurement_reflns_used 5556
_cell_measurement_temperature 100(2)
_cell_measurement_theta_max 68.287
_cell_measurement_theta_min 3.540
_cell_volume 1408.6(7)
_computing_cell_refinement 'SAINT V8.34A (Bruker, 2017)'
_computing_data_collection 'APEX2 V2017.3 (Bruker, 2017)'
_computing_data_reduction 'SAINT V8.38A (?, 2016)'
_computing_molecular_graphics 'Olex2 (Dolomanov et al., 2009)'
_computing_publication_material 'Olex2 (Dolomanov et al., 2009)'
_computing_structure_refinement 'XL (Sheldrick, 2008)'
_diffrn_ambient_temperature 100.0
_diffrn_detector_area_resol_mean 8
_diffrn_measured_fraction_theta_full 0.967
_diffrn_measured_fraction_theta_max 0.967
_diffrn_measurement_device_type 'Bruker Kappa APEX CCD area detector'
_diffrn_measurement_method '\w and \f scans'
_diffrn_radiation_monochromator Triumph
_diffrn_radiation_type MoK\a
_diffrn_radiation_wavelength 0.71073
_diffrn_reflns_av_unetI/netI 0.0376
_diffrn_reflns_Laue_measured_fraction_full 0.967
_diffrn_reflns_Laue_measured_fraction_max 0.967
_diffrn_reflns_limit_h_max 10
_diffrn_reflns_limit_h_min -11
_diffrn_reflns_limit_k_max 14
_diffrn_reflns_limit_k_min -14
_diffrn_reflns_limit_l_max 15
_diffrn_reflns_limit_l_min 0
_diffrn_reflns_number 4654
_diffrn_reflns_point_group_measured_fraction_full 0.967
_diffrn_reflns_point_group_measured_fraction_max 0.967
_diffrn_reflns_theta_full 24.708
_diffrn_reflns_theta_max 24.708
_diffrn_reflns_theta_min 1.631
_diffrn_source 'sealed tube'
_exptl_absorpt_coefficient_mu 0.412
_exptl_absorpt_correction_T_max 0.7531
_exptl_absorpt_correction_T_min 0.6201
_exptl_absorpt_correction_type multi-scan
_exptl_absorpt_process_details
;
 TWINABS-2012/1 (Bruker,2012) was used for absorption correction.

Final HKLF 4 output contains 19168 reflections, Rint = 0.0406
 (15083 with I > 3sig(I), Rint = 0.0390)
;
_exptl_crystal_colour gold
_exptl_crystal_density_diffrn 1.207
_exptl_crystal_description plate
_exptl_crystal_F_000 548
_exptl_crystal_recrystallization_method 'The material was recrystallised from --- by as supplied'
_exptl_crystal_size_max 0.249
_exptl_crystal_size_mid 0.172
_exptl_crystal_size_min 0.092
_refine_diff_density_max 1.248
_refine_diff_density_min -0.649
_refine_diff_density_rms 0.078
_refine_ls_extinction_method none
_refine_ls_goodness_of_fit_ref 1.067
_refine_ls_hydrogen_treatment constr
_refine_ls_matrix_type full
_refine_ls_number_parameters 326
_refine_ls_number_reflns 4654
_refine_ls_number_restraints 0
_refine_ls_restrained_S_all 1.067
_refine_ls_R_factor_all 0.0397
_refine_ls_R_factor_gt 0.0358
_refine_ls_shift/su_max 0.002
_refine_ls_shift/su_mean 0.000
_refine_ls_structure_factor_coef Fsqd
_refine_ls_weighting_details 'w=1/[\s^2^(Fo^2^)+(0.0724P)^2^+0.2413P] where P=(Fo^2^+2Fc^2^)/3'
_refine_ls_weighting_scheme calc
_refine_ls_wR_factor_gt 0.0969
_refine_ls_wR_factor_ref 0.0999
_reflns_Friedel_coverage 0.000
_reflns_number_gt 4270
_reflns_number_total 4654
_reflns_threshold_expression 'I > 2\s(I)'
_cod_data_source_file ja9b01445_si_006.cif
_cod_data_source_block fi_zr
_cod_original_cell_volume 1408.6(6)
_cod_database_code 4128222
_shelx_shelxl_version_number 2017/1
_shelx_space_group_comment
;
The symmetry employed for this shelxl refinement is uniquely defined
by the following loop, which should always be used as a source of
symmetry information in preference to the above space-group names.
They are only intended as comments.
;
_olex2_refinement_description
;
1. Twinned data refinement
 Scales: 0.683(4)
 0.317(4)
2. Fixed Uiso
 At 1.2 times of:
  All C(H) groups, All C(H,H) groups
 At 1.5 times of:
  All C(H,H,H) groups
3. Others
 Sof(C3A)=Sof(H3AA)=Sof(H3AB)=Sof(H3AC)=Sof(C5A)=Sof(H5AA)=Sof(H5AB)=Sof(H5AC)=
 Sof(C6A)=Sof(H6AA)=Sof(H6AB)=Sof(H6AC)=1-FVAR(1)
 Sof(C12)=Sof(H12A)=Sof(H12B)=Sof(H12C)=Sof(C14)=Sof(H14A)=Sof(H14B)=Sof(H14C)=
 Sof(C13)=Sof(H13A)=Sof(H13B)=Sof(H13C)=FVAR(1)
4.a Ternary CH refined with riding coordinates:
 C17(H17)
4.b Secondary CH2 refined with riding coordinates:
 C16(H16A,H16B)
4.c Aromatic/amide H refined with riding coordinates:
 C3(H3), C5(H5), C15(H15)
4.d Idealised Me refined as rotating group:
 C8(H8A,H8B,H8C), C9(H9A,H9B,H9C), C10(H10A,H10B,H10C), C18(H18A,H18B,H18C),
 C19(H19A,H19B,H19C), C20(H20A,H20B,H20C), C21(H21A,H21B,H21C), C22(H22A,H22B,
 H22C), C23(H23A,H23B,H23C), C24(H24A,H24B,H24C), C25(H25A,H25B,H25C), C3A(H3AA,
 H3AB,H3AC), C5A(H5AA,H5AB,H5AC), C6A(H6AA,H6AB,H6AC), C12(H12A,H12B,H12C),
 C14(H14A,H14B,H14C), C13(H13A,H13B,H13C)
;
_olex2_diffrn_ambient_temperature_device 'Oxford Cryosystems'
_olex2_exptl_crystal_mounting_method 'The crystal was mounted on a MITIGEN holder'
_olex2_submission_special_instructions 'No special instructions were received'

loop_
_space_group_symop_operation_xyz
'x, y, z'
'-x, -y, -z'

loop_
_atom_site_label
_atom_site_type_symbol
_atom_site_fract_x
_atom_site_fract_y
_atom_site_fract_z
_atom_site_U_iso_or_equiv
_atom_site_adp_type
_atom_site_occupancy
_atom_site_site_symmetry_order
_atom_site_calc_flag
_atom_site_refinement_flags_posn
_atom_site_refinement_flags_occupancy
_atom_site_disorder_assembly
_atom_site_disorder_group
Zr1 Zr 0.29533(2) 0.34984(2) 0.77546(2) 0.01947(13) Uani 1 1 d . . . .
O1 O 0.3017(2) 0.50815(15) 0.74825(15) 0.0296(4) Uani 1 1 d . . . .
N1 N 0.5319(3) 0.41852(18) 0.73113(16) 0.0268(5) Uani 1 1 d . . . .
N2 N 0.4203(3) 0.2983(2) 0.88398(18) 0.0327(5) Uani 1 1 d . . . .
N3 N 0.1937(3) 0.2169(2) 0.6356(2) 0.0421(6) Uani 1 1 d . . . .
N4 N 0.1248(3) 0.3443(2) 0.8585(2) 0.0427(6) Uani 1 1 d . . . .
C1 C 0.3970(3) 0.6133(2) 0.75901(18) 0.0265(5) Uani 1 1 d . . . .
C2 C 0.3477(3) 0.7135(2) 0.76390(19) 0.0286(5) Uani 1 1 d . . . .
C3 C 0.4565(3) 0.8225(2) 0.7834(2) 0.0283(5) Uani 1 1 d . . . .
H3 H 0.424326 0.889984 0.789605 0.034 Uiso 1 1 calc R . . .
C4 C 0.6097(3) 0.8392(2) 0.79434(19) 0.0286(5) Uani 1 1 d . . . .
C5 C 0.6538(3) 0.7396(2) 0.78203(19) 0.0275(5) Uani 1 1 d . . . .
H5 H 0.756297 0.746893 0.785240 0.033 Uiso 1 1 calc R . . .
C6 C 0.5501(3) 0.6275(2) 0.76484(19) 0.0267(5) Uani 1 1 d . . . .
C7 C 0.1805(3) 0.7010(2) 0.7490(2) 0.0350(6) Uani 1 1 d . . . .
C8 C 0.0901(4) 0.6097(3) 0.6421(3) 0.0455(8) Uani 1 1 d . . . .
H8A H 0.128533 0.633501 0.583065 0.068 Uiso 1 1 calc GR . . .
H8B H -0.015463 0.605061 0.633070 0.068 Uiso 1 1 calc GR . . .
H8C H 0.099716 0.532218 0.641819 0.068 Uiso 1 1 calc GR . . .
C9 C 0.1519(4) 0.8177(3) 0.7468(3) 0.0456(7) Uani 1 1 d . . . .
H9A H 0.200108 0.876929 0.816250 0.068 Uiso 1 1 calc GR . . .
H9B H 0.043913 0.805088 0.732205 0.068 Uiso 1 1 calc GR . . .
H9C H 0.193386 0.845532 0.690459 0.068 Uiso 1 1 calc GR . . .
C10 C 0.1233(3) 0.6642(3) 0.8423(3) 0.0396(7) Uani 1 1 d . . . .
H10A H 0.138585 0.588959 0.844350 0.059 Uiso 1 1 calc GR . . .
H10B H 0.016314 0.655130 0.832419 0.059 Uiso 1 1 calc GR . . .
H10C H 0.178261 0.724874 0.909750 0.059 Uiso 1 1 calc GR . . .
C11 C 0.7224(4) 0.9622(2) 0.8163(2) 0.0361(6) Uani 1 1 d . . . .
C15 C 0.6051(3) 0.5273(2) 0.74368(19) 0.0270(5) Uani 1 1 d . . . .
H15 H 0.706631 0.543686 0.738452 0.032 Uiso 1 1 calc R . . .
C16 C 0.6073(3) 0.3320(2) 0.6937(2) 0.0309(6) Uani 1 1 d . . . .
H16A H 0.591412 0.272814 0.733973 0.037 Uiso 1 1 calc R . . .
H16B H 0.716303 0.372755 0.708523 0.037 Uiso 1 1 calc R . . .
C17 C 0.5486(4) 0.2687(3) 0.5734(2) 0.0418(7) Uani 1 1 d . . . .
H17 H 0.440380 0.222871 0.560908 0.050 Uiso 1 1 calc R . . .
C18 C 0.6317(5) 0.1824(3) 0.5394(3) 0.0580(10) Uani 1 1 d . . . .
H18A H 0.738460 0.225430 0.551743 0.087 Uiso 1 1 calc GR . . .
H18B H 0.592018 0.140006 0.463085 0.087 Uiso 1 1 calc GR . . .
H18C H 0.618545 0.125778 0.581264 0.087 Uiso 1 1 calc GR . . .
C19 C 0.5609(7) 0.3557(4) 0.5080(3) 0.0736(14) Uani 1 1 d . . . .
H19A H 0.497578 0.404825 0.526636 0.110 Uiso 1 1 calc GR . . .
H19B H 0.528019 0.312480 0.431580 0.110 Uiso 1 1 calc GR . . .
H19C H 0.665230 0.406100 0.523485 0.110 Uiso 1 1 calc GR . . .
C20 C 0.5700(4) 0.3580(3) 0.9509(2) 0.0459(8) Uani 1 1 d . . . .
H20A H 0.609873 0.435230 0.939409 0.069 Uiso 1 1 calc GR . . .
H20B H 0.634932 0.310296 0.932278 0.069 Uiso 1 1 calc GR . . .
H20C H 0.566198 0.368648 1.026351 0.069 Uiso 1 1 calc GR . . .
C21 C 0.3505(4) 0.1893(3) 0.9077(3) 0.0450(7) Uani 1 1 d . . . .
H21A H 0.244200 0.158396 0.871419 0.067 Uiso 1 1 calc GR . . .
H21B H 0.360260 0.204846 0.985160 0.067 Uiso 1 1 calc GR . . .
H21C H 0.399843 0.131080 0.882392 0.067 Uiso 1 1 calc GR . . .
C22 C 0.1718(5) 0.0919(3) 0.6181(3) 0.0648(11) Uani 1 1 d . . . .
H22A H 0.229586 0.080015 0.680165 0.097 Uiso 1 1 calc GR . . .
H22B H 0.205804 0.061492 0.553867 0.097 Uiso 1 1 calc GR . . .
H22C H 0.065385 0.049746 0.608374 0.097 Uiso 1 1 calc GR . . .
C23 C 0.1234(5) 0.2404(3) 0.5415(3) 0.0572(10) Uani 1 1 d . . . .
H23A H 0.016056 0.197050 0.522349 0.086 Uiso 1 1 calc GR . . .
H23B H 0.168507 0.214979 0.481777 0.086 Uiso 1 1 calc GR . . .
H23C H 0.138290 0.325252 0.556669 0.086 Uiso 1 1 calc GR . . .
C24 C -0.0189(4) 0.3416(3) 0.8029(4) 0.0582(10) Uani 1 1 d . . . .
H24A H -0.042245 0.411785 0.838710 0.087 Uiso 1 1 calc GR . . .
H24B H -0.095989 0.270556 0.803330 0.087 Uiso 1 1 calc GR . . .
H24C H -0.016034 0.340622 0.728738 0.087 Uiso 1 1 calc GR . . .
C25 C 0.1256(5) 0.3499(3) 0.9701(3) 0.0561(9) Uani 1 1 d . . . .
H25A H 0.225300 0.355131 1.007232 0.084 Uiso 1 1 calc GR . . .
H25B H 0.051739 0.278685 0.973602 0.084 Uiso 1 1 calc GR . . .
H25C H 0.100245 0.419646 1.004471 0.084 Uiso 1 1 calc GR . . .
C3A C 0.8619(7) 0.9834(5) 0.9141(5) 0.0462(16) Uani 0.529(6) 1 d . P A 2
H3AA H 0.825921 0.983075 0.979839 0.069 Uiso 0.529(6) 1 calc GR P A 2
H3AB H 0.937215 1.059721 0.924550 0.069 Uiso 0.529(6) 1 calc GR P A 2
H3AC H 0.906518 0.920235 0.896750 0.069 Uiso 0.529(6) 1 calc GR P A 2
C5A C 0.7980(7) 0.9703(5) 0.7200(5) 0.0401(15) Uani 0.529(6) 1 d . P A 2
H5AA H 0.850195 0.911361 0.708248 0.060 Uiso 0.529(6) 1 calc GR P A 2
H5AB H 0.869993 1.049353 0.735984 0.060 Uiso 0.529(6) 1 calc GR P A 2
H5AC H 0.721343 0.955179 0.655475 0.060 Uiso 0.529(6) 1 calc GR P A 2
C6A C 0.6649(8) 1.0631(5) 0.8472(6) 0.0473(18) Uani 0.529(6) 1 d . P A 2
H6AA H 0.615876 1.056097 0.906653 0.071 Uiso 0.529(6) 1 calc GR P A 2
H6AB H 0.592591 1.062778 0.785894 0.071 Uiso 0.529(6) 1 calc GR P A 2
H6AC H 0.748352 1.137160 0.869608 0.071 Uiso 0.529(6) 1 calc GR P A 2
C12 C 0.7137(7) 1.0374(5) 0.9247(5) 0.0356(15) Uani 0.471(6) 1 d . P A 1
H12A H 0.610056 1.035943 0.923125 0.053 Uiso 0.471(6) 1 calc GR P A 1
H12B H 0.777752 1.118944 0.938603 0.053 Uiso 0.471(6) 1 calc GR P A 1
H12C H 0.747810 1.005326 0.981594 0.053 Uiso 0.471(6) 1 calc GR P A 1
C14 C 0.8681(8) 0.9615(6) 0.8083(6) 0.0416(17) Uani 0.471(6) 1 d . P A 1
H14A H 0.905253 0.923172 0.858889 0.062 Uiso 0.471(6) 1 calc GR P A 1
H14B H 0.934371 1.042809 0.825272 0.062 Uiso 0.471(6) 1 calc GR P A 1
H14C H 0.865777 0.917945 0.735262 0.062 Uiso 0.471(6) 1 calc GR P A 1
C13 C 0.6564(8) 1.0167(5) 0.7275(5) 0.0417(17) Uani 0.471(6) 1 d . P A 1
H13A H 0.645377 0.965043 0.655848 0.063 Uiso 0.471(6) 1 calc GR P A 1
H13B H 0.725134 1.095249 0.735839 0.063 Uiso 0.471(6) 1 calc GR P A 1
H13C H 0.558516 1.023062 0.736900 0.063 Uiso 0.471(6) 1 calc GR P A 1

loop_
_atom_site_aniso_label
_atom_site_aniso_U_11
_atom_site_aniso_U_22
_atom_site_aniso_U_33
_atom_site_aniso_U_23
_atom_site_aniso_U_13
_atom_site_aniso_U_12
Zr1 0.01943(15) 0.01556(19) 0.02009(19) 0.00504(10) -0.00084(10) 0.00320(10)
O1 0.0296(10) 0.0242(8) 0.0316(9) 0.0077(7) -0.0006(7) 0.0076(7)
N1 0.0374(12) 0.0277(11) 0.0183(10) 0.0079(8) 0.0055(9) 0.0143(9)
N2 0.0373(13) 0.0318(11) 0.0279(11) 0.0131(9) 0.0042(9) 0.0070(10)
N3 0.0454(15) 0.0300(12) 0.0373(13) 0.0036(10) -0.0086(11) 0.0053(10)
N4 0.0328(13) 0.0336(12) 0.0597(17) 0.0134(11) 0.0131(12) 0.0060(10)
C1 0.0330(14) 0.0278(12) 0.0175(11) 0.0067(9) 0.0014(10) 0.0098(10)
C2 0.0363(15) 0.0310(13) 0.0187(11) 0.0065(10) 0.0027(10) 0.0137(11)
C3 0.0391(15) 0.0267(12) 0.0224(12) 0.0087(9) 0.0074(11) 0.0146(11)
C4 0.0396(15) 0.0272(12) 0.0211(12) 0.0074(10) 0.0113(11) 0.0110(11)
C5 0.0327(14) 0.0303(13) 0.0216(12) 0.0075(10) 0.0110(10) 0.0106(11)
C6 0.0364(14) 0.0285(12) 0.0173(11) 0.0075(9) 0.0067(10) 0.0123(11)
C7 0.0336(15) 0.0334(14) 0.0381(15) 0.0111(11) 0.0011(12) 0.0139(12)
C8 0.0425(18) 0.0446(16) 0.0431(17) 0.0096(13) -0.0106(14) 0.0176(14)
C9 0.0417(18) 0.0408(16) 0.058(2) 0.0152(14) 0.0037(15) 0.0226(14)
C10 0.0289(15) 0.0424(15) 0.0487(17) 0.0137(13) 0.0075(13) 0.0132(12)
C11 0.0473(17) 0.0267(13) 0.0343(14) 0.0077(11) 0.0176(13) 0.0083(12)
C15 0.0322(14) 0.0312(13) 0.0195(11) 0.0085(9) 0.0072(10) 0.0116(11)
C16 0.0384(15) 0.0315(13) 0.0281(13) 0.0101(11) 0.0072(11) 0.0184(11)
C17 0.057(2) 0.0407(16) 0.0291(15) 0.0036(12) 0.0048(13) 0.0262(14)
C18 0.081(3) 0.052(2) 0.0422(18) -0.0031(15) 0.0072(18) 0.042(2)
C19 0.147(5) 0.073(3) 0.0257(16) 0.0158(16) 0.026(2) 0.069(3)
C20 0.0450(18) 0.0602(19) 0.0274(14) 0.0193(13) -0.0005(13) 0.0074(15)
C21 0.055(2) 0.0396(16) 0.0443(17) 0.0200(13) 0.0141(15) 0.0129(14)
C22 0.088(3) 0.0313(16) 0.049(2) 0.0028(14) -0.0118(19) -0.0001(17)
C23 0.066(2) 0.0508(19) 0.0424(18) 0.0037(15) -0.0156(17) 0.0215(17)
C24 0.0306(17) 0.0375(16) 0.100(3) 0.0155(18) 0.0125(18) 0.0063(13)
C25 0.060(2) 0.0411(17) 0.064(2) 0.0101(15) 0.0349(19) 0.0048(15)
C3A 0.046(4) 0.034(3) 0.043(3) 0.005(2) 0.007(3) -0.006(2)
C5A 0.052(4) 0.034(3) 0.047(3) 0.019(2) 0.025(3) 0.019(3)
C6A 0.053(4) 0.028(3) 0.066(4) 0.012(3) 0.034(3) 0.011(3)
C12 0.037(3) 0.029(3) 0.033(3) 0.002(2) 0.009(3) 0.005(2)
C14 0.036(4) 0.033(3) 0.051(4) 0.008(3) 0.019(3) 0.002(3)
C13 0.050(4) 0.028(3) 0.043(4) 0.013(3) 0.011(3) 0.003(3)

loop_
_atom_type_symbol
_atom_type_description
_atom_type_scat_dispersion_real
_atom_type_scat_dispersion_imag
_atom_type_scat_source
C C 0.0033 0.0016 'International Tables Vol C Tables 4.2.6.8 and 6.1.1.4'
H H 0.0000 0.0000 'International Tables Vol C Tables 4.2.6.8 and 6.1.1.4'
N N 0.0061 0.0033 'International Tables Vol C Tables 4.2.6.8 and 6.1.1.4'
O O 0.0106 0.0060 'International Tables Vol C Tables 4.2.6.8 and 6.1.1.4'
Zr Zr -2.9673 0.5597 'International Tables Vol C Tables 4.2.6.8 and 6.1.1.4'

loop_
_geom_angle_atom_site_label_1
_geom_angle_atom_site_label_2
_geom_angle_atom_site_label_3
_geom_angle
O1 Zr1 N1 75.12(8)
O1 Zr1 N2 134.68(9)
O1 Zr1 N3 109.02(9)
O1 Zr1 N4 95.06(9)
N2 Zr1 N1 82.08(9)
N2 Zr1 N3 112.25(10)
N2 Zr1 N4 93.21(11)
N3 Zr1 N1 96.91(10)
N3 Zr1 N4 103.08(12)
N4 Zr1 N1 159.74(9)
C1 O1 Zr1 141.15(17)
C15 N1 Zr1 125.45(18)
C15 N1 C16 116.0(2)
C16 N1 Zr1 118.38(17)
C20 N2 Zr1 130.49(19)
C20 N2 C21 111.2(2)
C21 N2 Zr1 118.2(2)
C22 N3 Zr1 127.2(2)
C23 N3 Zr1 121.0(2)
C23 N3 C22 111.7(3)
C24 N4 Zr1 118.3(3)
C24 N4 C25 110.7(3)
C25 N4 Zr1 130.9(2)
O1 C1 C2 121.2(2)
O1 C1 C6 120.2(2)
C6 C1 C2 118.6(2)
C1 C2 C7 120.7(2)
C3 C2 C1 117.6(3)
C3 C2 C7 121.7(2)
C2 C3 H3 117.7
C2 C3 C4 124.5(2)
C4 C3 H3 117.7
C3 C4 C11 121.3(2)
C5 C4 C3 116.9(2)
C5 C4 C11 121.8(3)
C4 C5 H5 119.3
C4 C5 C6 121.4(3)
C6 C5 H5 119.3
C1 C6 C15 121.8(2)
C5 C6 C1 120.8(2)
C5 C6 C15 117.1(2)
C2 C7 C9 111.7(2)
C8 C7 C2 110.8(3)
C8 C7 C9 106.6(2)
C10 C7 C2 109.4(2)
C10 C7 C8 110.2(3)
C10 C7 C9 108.1(3)
C7 C8 H8A 109.5
C7 C8 H8B 109.5
C7 C8 H8C 109.5
H8A C8 H8B 109.5
H8A C8 H8C 109.5
H8B C8 H8C 109.5
C7 C9 H9A 109.5
C7 C9 H9B 109.5
C7 C9 H9C 109.5
H9A C9 H9B 109.5
H9A C9 H9C 109.5
H9B C9 H9C 109.5
C7 C10 H10A 109.5
C7 C10 H10B 109.5
C7 C10 H10C 109.5
H10A C10 H10B 109.5
H10A C10 H10C 109.5
H10B C10 H10C 109.5
C4 C11 C3A 109.6(3)
C4 C11 C5A 110.9(3)
C4 C11 C12 107.0(3)
C4 C11 C13 105.2(3)
C5A C11 C3A 103.2(4)
C6A C11 C4 116.1(3)
C6A C11 C3A 105.9(4)
C6A C11 C5A 110.3(4)
C12 C11 C13 106.0(4)
C14 C11 C4 114.0(3)
C14 C11 C12 114.3(4)
C14 C11 C13 109.6(4)
N1 C15 C6 127.4(3)
N1 C15 H15 116.3
C6 C15 H15 116.3
N1 C16 H16A 109.3
N1 C16 H16B 109.3
N1 C16 C17 111.8(2)
H16A C16 H16B 107.9
C17 C16 H16A 109.3
C17 C16 H16B 109.3
C16 C17 H17 108.1
C18 C17 C16 109.4(3)
C18 C17 H17 108.1
C18 C17 C19 111.5(3)
C19 C17 C16 111.6(3)
C19 C17 H17 108.1
C17 C18 H18A 109.5
C17 C18 H18B 109.5
C17 C18 H18C 109.5
H18A C18 H18B 109.5
H18A C18 H18C 109.5
H18B C18 H18C 109.5
C17 C19 H19A 109.5
C17 C19 H19B 109.5
C17 C19 H19C 109.5
H19A C19 H19B 109.5
H19A C19 H19C 109.5
H19B C19 H19C 109.5
N2 C20 H20A 109.5
N2 C20 H20B 109.5
N2 C20 H20C 109.5
H20A C20 H20B 109.5
H20A C20 H20C 109.5
H20B C20 H20C 109.5
N2 C21 H21A 109.5
N2 C21 H21B 109.5
N2 C21 H21C 109.5
H21A C21 H21B 109.5
H21A C21 H21C 109.5
H21B C21 H21C 109.5
N3 C22 H22A 109.5
N3 C22 H22B 109.5
N3 C22 H22C 109.5
H22A C22 H22B 109.5
H22A C22 H22C 109.5
H22B C22 H22C 109.5
N3 C23 H23A 109.5
N3 C23 H23B 109.5
N3 C23 H23C 109.5
H23A C23 H23B 109.5
H23A C23 H23C 109.5
H23B C23 H23C 109.5
N4 C24 H24A 109.5
N4 C24 H24B 109.5
N4 C24 H24C 109.5
H24A C24 H24B 109.5
H24A C24 H24C 109.5
H24B C24 H24C 109.5
N4 C25 H25A 109.5
N4 C25 H25B 109.5
N4 C25 H25C 109.5
H25A C25 H25B 109.5
H25A C25 H25C 109.5
H25B C25 H25C 109.5
C11 C3A H3AA 109.5
C11 C3A H3AB 109.5
C11 C3A H3AC 109.5
H3AA C3A H3AB 109.5
H3AA C3A H3AC 109.5
H3AB C3A H3AC 109.5
C11 C5A H5AA 109.5
C11 C5A H5AB 109.5
C11 C5A H5AC 109.5
H5AA C5A H5AB 109.5
H5AA C5A H5AC 109.5
H5AB C5A H5AC 109.5
C11 C6A H6AA 109.5
C11 C6A H6AB 109.5
C11 C6A H6AC 109.5
H6AA C6A H6AB 109.5
H6AA C6A H6AC 109.5
H6AB C6A H6AC 109.5
C11 C12 H12A 109.5
C11 C12 H12B 109.5
C11 C12 H12C 109.5
H12A C12 H12B 109.5
H12A C12 H12C 109.5
H12B C12 H12C 109.5
C11 C14 H14A 109.5
C11 C14 H14B 109.5
C11 C14 H14C 109.5
H14A C14 H14B 109.5
H14A C14 H14C 109.5
H14B C14 H14C 109.5
C11 C13 H13A 109.5
C11 C13 H13B 109.5
C11 C13 H13C 109.5
H13A C13 H13B 109.5
H13A C13 H13C 109.5
H13B C13 H13C 109.5

loop_
_geom_bond_atom_site_label_1
_geom_bond_atom_site_label_2
_geom_bond_distance
Zr1 O1 2.0474(18)
Zr1 N1 2.395(2)
Zr1 N2 2.048(2)
Zr1 N3 2.050(3)
Zr1 N4 2.087(3)
O1 C1 1.325(3)
N1 C15 1.289(3)
N1 C16 1.471(3)
N2 C20 1.451(4)
N2 C21 1.455(4)
N3 C22 1.450(4)
N3 C23 1.449(4)
N4 C24 1.442(5)
N4 C25 1.456(5)
C1 C2 1.424(4)
C1 C6 1.410(4)
C2 C3 1.394(4)
C2 C7 1.537(4)
C3 H3 0.9500
C3 C4 1.398(4)
C4 C5 1.381(4)
C4 C11 1.532(4)
C5 H5 0.9500
C5 C6 1.406(4)
C6 C15 1.449(4)
C7 C8 1.537(4)
C7 C9 1.537(4)
C7 C10 1.532(4)
C8 H8A 0.9800
C8 H8B 0.9800
C8 H8C 0.9800
C9 H9A 0.9800
C9 H9B 0.9800
C9 H9C 0.9800
C10 H10A 0.9800
C10 H10B 0.9800
C10 H10C 0.9800
C11 C3A 1.625(7)
C11 C5A 1.561(6)
C11 C6A 1.483(6)
C11 C12 1.537(6)
C11 C14 1.410(8)
C11 C13 1.610(7)
C15 H15 0.9500
C16 H16A 0.9900
C16 H16B 0.9900
C16 C17 1.535(4)
C17 H17 1.0000
C17 C18 1.514(4)
C17 C19 1.516(5)
C18 H18A 0.9800
C18 H18B 0.9800
C18 H18C 0.9800
C19 H19A 0.9800
C19 H19B 0.9800
C19 H19C 0.9800
C20 H20A 0.9800
C20 H20B 0.9800
C20 H20C 0.9800
C21 H21A 0.9800
C21 H21B 0.9800
C21 H21C 0.9800
C22 H22A 0.9800
C22 H22B 0.9800
C22 H22C 0.9800
C23 H23A 0.9800
C23 H23B 0.9800
C23 H23C 0.9800
C24 H24A 0.9800
C24 H24B 0.9800
C24 H24C 0.9800
C25 H25A 0.9800
C25 H25B 0.9800
C25 H25C 0.9800
C3A H3AA 0.9800
C3A H3AB 0.9800
C3A H3AC 0.9800
C5A H5AA 0.9800
C5A H5AB 0.9800
C5A H5AC 0.9800
C6A H6AA 0.9800
C6A H6AB 0.9800
C6A H6AC 0.9800
C12 H12A 0.9800
C12 H12B 0.9800
C12 H12C 0.9800
C14 H14A 0.9800
C14 H14B 0.9800
C14 H14C 0.9800
C13 H13A 0.9800
C13 H13B 0.9800
C13 H13C 0.9800

loop_
_geom_torsion_atom_site_label_1
_geom_torsion_atom_site_label_2
_geom_torsion_atom_site_label_3
_geom_torsion_atom_site_label_4
_geom_torsion
Zr1 O1 C1 C2 -157.5(2)
Zr1 O1 C1 C6 23.1(4)
Zr1 N1 C15 C6 -14.0(3)
Zr1 N1 C16 C17 83.4(3)
O1 C1 C2 C3 175.3(2)
O1 C1 C2 C7 -4.3(4)
O1 C1 C6 C5 -176.5(2)
O1 C1 C6 C15 9.3(3)
N1 C16 C17 C18 179.2(3)
N1 C16 C17 C19 55.3(4)
C1 C2 C3 C4 2.5(4)
C1 C2 C7 C8 -55.9(3)
C1 C2 C7 C9 -174.6(2)
C1 C2 C7 C10 65.8(3)
C1 C6 C15 N1 -9.4(4)
C2 C1 C6 C5 4.0(3)
C2 C1 C6 C15 -170.1(2)
C2 C3 C4 C5 1.8(4)
C2 C3 C4 C11 -179.7(2)
C3 C2 C7 C8 124.6(3)
C3 C2 C7 C9 5.9(4)
C3 C2 C7 C10 -113.7(3)
C3 C4 C5 C6 -3.2(4)
C3 C4 C11 C3A 132.1(3)
C3 C4 C11 C5A -114.6(4)
C3 C4 C11 C6A 12.2(5)
C3 C4 C11 C12 62.1(4)
C3 C4 C11 C14 -170.5(4)
C3 C4 C11 C13 -50.4(4)
C4 C5 C6 C1 0.4(4)
C4 C5 C6 C15 174.8(2)
C5 C4 C11 C3A -49.4(4)
C5 C4 C11 C5A 63.9(4)
C5 C4 C11 C6A -169.3(4)
C5 C4 C11 C12 -119.4(4)
C5 C4 C11 C14 8.0(5)
C5 C4 C11 C13 128.1(4)
C5 C6 C15 N1 176.2(2)
C6 C1 C2 C3 -5.3(3)
C6 C1 C2 C7 175.2(2)
C7 C2 C3 C4 -177.9(2)
C11 C4 C5 C6 178.2(2)
C15 N1 C16 C17 -100.9(3)
C16 N1 C15 C6 170.7(2)

loop_
_twin_individual_id
_twin_individual_mass_fraction_refined
1 0.683(4)
2 0.317(4)
